data_4070728
loop_
_publ_author_name
'Yang, Ying'
'Schulz, Thomas'
'John, Michael'
'Yang, Zhi'
'Jim\'enez-P\'erez, Victor Manuel'
'Roesky, Herbert W.'
'Gurubasavaraj, Prabhuodeyara M.'
'Stalke, Dietmar'
'Ye, Hongqi'

_publ_contact_author 'Prof. Dr. Dietmar Stalke, Prof. Dr. H. W. Roesky'
_publ_section_title
;
 Organoaluminum Hydroxides Supported by \b-Diketiminato Ligands:
 Synthesis, Structural Characterization, and Reactions
;
_journal_issue 4
_journal_name_full Organometallics
_journal_page_first 769
_journal_paper_doi 10.1021/om700969g
_journal_volume 27
_journal_year 2008
_chemical_formula_sum 'C31 H47 Al N2 O2'
_chemical_formula_weight 506.69
_space_group_IT_number 14
_symmetry_cell_setting monoclinic
_symmetry_space_group_name_Hall '-P 2ybc'
_symmetry_space_group_name_H-M 'P 1 21/c 1'
_atom_sites_solution_hydrogens geom
_atom_sites_solution_primary direct
_atom_sites_solution_secondary difmap
_audit_creation_method SHELXL-97
_cell_angle_alpha 90.00
_cell_angle_beta 103.031(2)
_cell_angle_gamma 90.00
_cell_formula_units_Z 4
_cell_length_a 16.954(2)
_cell_length_b 10.0454(15)
_cell_length_c 17.892(3)
_cell_measurement_reflns_used 8184
_cell_measurement_temperature 100(2)
_cell_measurement_theta_max 25.542
_cell_measurement_theta_min 2.337
_cell_volume 2968.7(8)
_computing_cell_refinement 'SAINT V7.23A'
_computing_data_collection 'APEX2 v2.1.0'
_computing_data_reduction 'SAINT V7.23A'
_computing_molecular_graphics 'XP in SHELXTL ver. 6.12'
_computing_publication_material 'XP in SHELXTL ver. 6.12'
_computing_structure_refinement 'SHELXL in SHELXTL ver. 6.12'
_computing_structure_solution 'SHELXS in SHELXTL ver. 6.12'
_diffrn_ambient_temperature 100(2)
_diffrn_measured_fraction_theta_full 0.998
_diffrn_measured_fraction_theta_max 0.998
_diffrn_measurement_device_type 'Bruker TXS-Mo rotating anode with APEX II detector'
_diffrn_measurement_method omega-scans
_diffrn_radiation_monochromator 'INCOATEC Helios mirror optics'
_diffrn_radiation_source 'Bruker TXS-Mo rotating anode'
_diffrn_radiation_type MoK\a
_diffrn_radiation_wavelength 0.71073
_diffrn_reflns_av_R_equivalents 0.0430
_diffrn_reflns_av_sigmaI/netI 0.0291
_diffrn_reflns_limit_h_max 20
_diffrn_reflns_limit_h_min -20
_diffrn_reflns_limit_k_max 12
_diffrn_reflns_limit_k_min 0
_diffrn_reflns_limit_l_max 21
_diffrn_reflns_limit_l_min 0
_diffrn_reflns_number 5557
_diffrn_reflns_theta_full 25.59
_diffrn_reflns_theta_max 25.59
_diffrn_reflns_theta_min 2.34
_exptl_absorpt_coefficient_mu 0.097
_exptl_absorpt_correction_T_max 0.99
_exptl_absorpt_correction_T_min 0.837852
_exptl_absorpt_correction_type empirical
_exptl_absorpt_process_details SADABS-2004/1
_exptl_crystal_colour colourless
_exptl_crystal_density_diffrn 1.134
_exptl_crystal_density_method 'not measured'
_exptl_crystal_description plate
_exptl_crystal_F_000 1104
_exptl_crystal_size_max 0.25
_exptl_crystal_size_mid 0.1
_exptl_crystal_size_min 0.05
_refine_diff_density_max 0.317
_refine_diff_density_min -0.268
_refine_diff_density_rms 0.038
_refine_ls_extinction_method none
_refine_ls_goodness_of_fit_ref 1.020
_refine_ls_hydrogen_treatment mixed
_refine_ls_matrix_type full
_refine_ls_number_parameters 339
_refine_ls_number_reflns 5557
_refine_ls_number_restraints 1
_refine_ls_restrained_S_all 1.025
_refine_ls_R_factor_all 0.0542
_refine_ls_R_factor_gt 0.0379
_refine_ls_shift/su_max 0.001
_refine_ls_shift/su_mean 0.000
_refine_ls_structure_factor_coef Fsqd
_refine_ls_weighting_details 'calc w=1/[\s^2^(Fo^2^)+(0.0439P)^2^+1.3953P] where P=(Fo^2^+2Fc^2^)/3'
_refine_ls_weighting_scheme calc
_refine_ls_wR_factor_gt 0.0905
_refine_ls_wR_factor_ref 0.0982
_reflns_number_gt 4383
_reflns_number_total 5557
_reflns_threshold_expression >2sigma(I)
_cod_data_source_file om700969g-file002.cif
_cod_data_source_block L2AlOEt(OH)
_cod_original_cell_volume 2968.7(7)
_cod_original_sg_symbol_H-M P2(1)/c
_cod_database_code 4070728

loop_
_symmetry_equiv_pos_as_xyz
'x, y, z'
'-x, y+1/2, -z+1/2'
'-x, -y, -z'
'x, -y-1/2, z-1/2'

loop_
_atom_site_label
_atom_site_type_symbol
_atom_site_fract_x
_atom_site_fract_y
_atom_site_fract_z
_atom_site_U_iso_or_equiv
_atom_site_adp_type
_atom_site_occupancy
_atom_site_symmetry_multiplicity
_atom_site_calc_flag
_atom_site_refinement_flags
Al1 Al 0.28100(3) 0.45948(5) 0.22406(3) 0.01896(12) Uani 1 1 d .
O1 O 0.32180(7) 0.48438(12) 0.14281(7) 0.0271(3) Uani 1 1 d D
H100 H 0.3275(12) 0.4293(16) 0.1147(9) 0.032 Uiso 1 1 d D
O2 O 0.23138(7) 0.31272(11) 0.22630(6) 0.0255(3) Uani 1 1 d .
N1 N 0.35899(8) 0.48075(13) 0.31698(7) 0.0190(3) Uani 1 1 d .
N2 N 0.21607(7) 0.60741(13) 0.23569(7) 0.0184(3) Uani 1 1 d .
C1 C 0.43684(10) 0.60871(17) 0.42629(9) 0.0260(4) Uani 1 1 d .
H1A H 0.4316 0.5434 0.4656 0.039 Uiso 1 1 calc R
H1B H 0.4364 0.6988 0.4473 0.039 Uiso 1 1 calc R
H1C H 0.4879 0.5939 0.4106 0.039 Uiso 1 1 calc R
C2 C 0.36705(9) 0.59336(16) 0.35782(9) 0.0200(3) Uani 1 1 d .
C3 C 0.31319(9) 0.70032(16) 0.34101(9) 0.0209(3) Uani 1 1 d .
H3 H 0.3280 0.7789 0.3703 0.025 Uiso 1 1 calc R
C4 C 0.24000(9) 0.70526(15) 0.28610(9) 0.0200(3) Uani 1 1 d .
C5 C 0.18738(10) 0.82508(17) 0.28676(10) 0.0274(4) Uani 1 1 d .
H5A H 0.1696 0.8598 0.2345 0.041 Uiso 1 1 calc R
H5B H 0.2182 0.8938 0.3199 0.041 Uiso 1 1 calc R
H5C H 0.1400 0.7999 0.3064 0.041 Uiso 1 1 calc R
C6 C 0.41296(9) 0.37109(15) 0.34679(9) 0.0211(3) Uani 1 1 d .
C7 C 0.48745(10) 0.35815(16) 0.32524(9) 0.0244(4) Uani 1 1 d .
C8 C 0.53901(11) 0.25541(18) 0.35833(10) 0.0298(4) Uani 1 1 d .
H8 H 0.5900 0.2458 0.3452 0.036 Uiso 1 1 calc R
C9 C 0.51774(11) 0.16758(18) 0.40958(10) 0.0323(4) Uani 1 1 d .
H9 H 0.5544 0.0998 0.4325 0.039 Uiso 1 1 calc R
C10 C 0.44262(11) 0.17865(17) 0.42757(10) 0.0301(4) Uani 1 1 d .
H10 H 0.4276 0.1163 0.4618 0.036 Uiso 1 1 calc R
C11 C 0.38874(10) 0.27941(16) 0.39637(9) 0.0245(4) Uani 1 1 d .
C12 C 0.30651(11) 0.28619(18) 0.41672(10) 0.0283(4) Uani 1 1 d .
H12 H 0.2741 0.3567 0.3841 0.034 Uiso 1 1 calc R
C13 C 0.26090(12) 0.1545(2) 0.39904(12) 0.0405(5) Uani 1 1 d .
H13A H 0.2548 0.1327 0.3446 0.061 Uiso 1 1 calc R
H13B H 0.2073 0.1627 0.4106 0.061 Uiso 1 1 calc R
H13C H 0.2914 0.0836 0.4306 0.061 Uiso 1 1 calc R
C14 C 0.31475(13) 0.3259(2) 0.50076(11) 0.0422(5) Uani 1 1 d .
H14A H 0.2610 0.3294 0.5123 0.063 Uiso 1 1 calc R
H14B H 0.3404 0.4136 0.5097 0.063 Uiso 1 1 calc R
H14C H 0.3481 0.2600 0.5340 0.063 Uiso 1 1 calc R
C15 C 0.51155(10) 0.44599(17) 0.26498(9) 0.0260(4) Uani 1 1 d .
H15 H 0.4701 0.5179 0.2508 0.031 Uiso 1 1 calc R
C16 C 0.59455(11) 0.5119(2) 0.29306(12) 0.0374(4) Uani 1 1 d .
H16A H 0.5951 0.5621 0.3401 0.056 Uiso 1 1 calc R
H16B H 0.6050 0.5725 0.2535 0.056 Uiso 1 1 calc R
H16C H 0.6366 0.4431 0.3035 0.056 Uiso 1 1 calc R
C17 C 0.51079(11) 0.36236(18) 0.19350(10) 0.0324(4) Uani 1 1 d .
H17A H 0.5497 0.2892 0.2066 0.049 Uiso 1 1 calc R
H17B H 0.5258 0.4183 0.1540 0.049 Uiso 1 1 calc R
H17C H 0.4564 0.3259 0.1740 0.049 Uiso 1 1 calc R
C18 C 0.13445(9) 0.60831(15) 0.18790(9) 0.0196(3) Uani 1 1 d .
C19 C 0.12118(10) 0.65670(16) 0.11223(9) 0.0225(3) Uani 1 1 d .
C20 C 0.04363(10) 0.64182(17) 0.06548(9) 0.0271(4) Uani 1 1 d .
H20 H 0.0331 0.6732 0.0141 0.032 Uiso 1 1 calc R
C21 C -0.01787(10) 0.58242(17) 0.09248(10) 0.0280(4) Uani 1 1 d .
H21 H -0.0696 0.5705 0.0593 0.034 Uiso 1 1 calc R
C22 C -0.00417(10) 0.54037(17) 0.16775(10) 0.0266(4) Uani 1 1 d .
H22 H -0.0474 0.5020 0.1862 0.032 Uiso 1 1 calc R
C23 C 0.07192(9) 0.55301(16) 0.21744(9) 0.0224(3) Uani 1 1 d .
C24 C 0.08367(10) 0.50937(17) 0.30068(10) 0.0263(4) Uani 1 1 d .
H24 H 0.1408 0.5298 0.3273 0.032 Uiso 1 1 calc R
C25 C 0.02776(12) 0.5866(2) 0.34155(10) 0.0372(4) Uani 1 1 d .
H25A H 0.0383 0.6822 0.3389 0.056 Uiso 1 1 calc R
H25B H 0.0380 0.5587 0.3954 0.056 Uiso 1 1 calc R
H25C H -0.0288 0.5681 0.3165 0.056 Uiso 1 1 calc R
C26 C 0.07046(12) 0.36037(19) 0.30813(11) 0.0366(4) Uani 1 1 d .
H26A H 0.0145 0.3378 0.2831 0.055 Uiso 1 1 calc R
H26B H 0.0807 0.3362 0.3625 0.055 Uiso 1 1 calc R
H26C H 0.1077 0.3112 0.2835 0.055 Uiso 1 1 calc R
C27 C 0.18617(11) 0.72764(17) 0.08133(9) 0.0279(4) Uani 1 1 d .
H27 H 0.2383 0.7199 0.1205 0.033 Uiso 1 1 calc R
C28 C 0.16630(13) 0.87593(19) 0.06882(11) 0.0409(5) Uani 1 1 d .
H28A H 0.1151 0.8861 0.0308 0.061 Uiso 1 1 calc R
H28B H 0.2097 0.9202 0.0503 0.061 Uiso 1 1 calc R
H28C H 0.1613 0.9164 0.1174 0.061 Uiso 1 1 calc R
C29 C 0.19831(12) 0.6654(2) 0.00654(10) 0.0380(5) Uani 1 1 d .
H29A H 0.2112 0.5706 0.0148 0.057 Uiso 1 1 calc R
H29B H 0.2430 0.7105 -0.0096 0.057 Uiso 1 1 calc R
H29C H 0.1486 0.6751 -0.0334 0.057 Uiso 1 1 calc R
C30 C 0.20192(10) 0.21415(16) 0.17130(9) 0.0260(4) Uani 1 1 d .
H30A H 0.1767 0.1422 0.1958 0.031 Uiso 1 1 calc R
H30B H 0.2480 0.1751 0.1533 0.031 Uiso 1 1 calc R
C31 C 0.14034(11) 0.26667(18) 0.10278(10) 0.0305(4) Uani 1 1 d .
H31A H 0.0955 0.3084 0.1203 0.046 Uiso 1 1 calc R
H31B H 0.1196 0.1929 0.0680 0.046 Uiso 1 1 calc R
H31C H 0.1661 0.3326 0.0757 0.046 Uiso 1 1 calc R

loop_
_atom_site_aniso_label
_atom_site_aniso_U_11
_atom_site_aniso_U_22
_atom_site_aniso_U_33
_atom_site_aniso_U_23
_atom_site_aniso_U_13
_atom_site_aniso_U_12
Al1 0.0176(2) 0.0195(2) 0.0196(2) -0.00201(19) 0.00366(18) 0.00004(19)
O1 0.0198(6) 0.0284(7) 0.0330(7) 0.0017(5) 0.0058(5) -0.0002(5)
O2 0.0284(6) 0.0219(6) 0.0255(6) -0.0042(5) 0.0045(5) -0.0051(5)
N1 0.0177(6) 0.0182(7) 0.0215(6) -0.0001(5) 0.0051(5) 0.0005(5)
N2 0.0157(6) 0.0206(7) 0.0188(6) -0.0004(5) 0.0036(5) -0.0006(5)
C1 0.0244(9) 0.0259(9) 0.0253(8) -0.0033(7) 0.0005(7) 0.0001(7)
C2 0.0181(8) 0.0225(8) 0.0201(8) 0.0014(6) 0.0059(6) -0.0029(6)
C3 0.0204(8) 0.0195(8) 0.0224(8) -0.0035(6) 0.0041(6) -0.0031(6)
C4 0.0205(8) 0.0194(8) 0.0212(8) -0.0003(6) 0.0070(6) -0.0012(6)
C5 0.0264(9) 0.0259(9) 0.0275(9) -0.0056(7) 0.0009(7) 0.0042(7)
C6 0.0206(8) 0.0201(8) 0.0202(8) -0.0024(6) -0.0005(6) 0.0018(6)
C7 0.0227(8) 0.0232(8) 0.0256(8) -0.0043(7) 0.0018(7) 0.0015(7)
C8 0.0254(9) 0.0299(10) 0.0319(9) -0.0043(8) 0.0018(7) 0.0061(7)
C9 0.0349(10) 0.0260(9) 0.0307(9) -0.0006(7) -0.0034(8) 0.0082(8)
C10 0.0389(10) 0.0232(9) 0.0252(9) 0.0022(7) 0.0008(8) 0.0007(8)
C11 0.0283(9) 0.0222(8) 0.0205(8) -0.0021(6) 0.0008(7) -0.0022(7)
C12 0.0308(9) 0.0278(9) 0.0272(9) 0.0049(7) 0.0085(7) -0.0032(8)
C13 0.0400(11) 0.0368(11) 0.0437(11) 0.0062(9) 0.0077(9) -0.0110(9)
C14 0.0463(12) 0.0498(13) 0.0349(11) -0.0020(9) 0.0183(9) -0.0065(10)
C15 0.0209(8) 0.0271(9) 0.0310(9) -0.0013(7) 0.0077(7) 0.0016(7)
C16 0.0253(9) 0.0410(11) 0.0462(11) -0.0006(9) 0.0084(8) -0.0039(8)
C17 0.0313(10) 0.0328(10) 0.0353(10) -0.0005(8) 0.0122(8) 0.0065(8)
C18 0.0173(8) 0.0183(8) 0.0219(8) -0.0045(6) 0.0018(6) 0.0019(6)
C19 0.0237(8) 0.0211(8) 0.0220(8) -0.0040(6) 0.0039(7) 0.0030(7)
C20 0.0286(9) 0.0283(9) 0.0213(8) -0.0051(7) -0.0005(7) 0.0057(7)
C21 0.0204(8) 0.0307(9) 0.0292(9) -0.0098(7) -0.0022(7) 0.0040(7)
C22 0.0201(8) 0.0254(9) 0.0345(9) -0.0064(7) 0.0068(7) 0.0000(7)
C23 0.0206(8) 0.0190(8) 0.0271(8) -0.0036(7) 0.0042(7) 0.0019(6)
C24 0.0199(8) 0.0299(9) 0.0291(9) 0.0022(7) 0.0059(7) -0.0027(7)
C25 0.0398(11) 0.0443(11) 0.0290(9) -0.0009(8) 0.0109(8) 0.0045(9)
C26 0.0401(11) 0.0323(10) 0.0418(11) 0.0061(8) 0.0182(9) -0.0013(9)
C27 0.0306(9) 0.0306(9) 0.0219(8) 0.0018(7) 0.0047(7) -0.0024(8)
C28 0.0559(13) 0.0317(11) 0.0340(10) 0.0057(8) 0.0083(9) -0.0049(9)
C29 0.0431(11) 0.0455(12) 0.0286(10) -0.0014(8) 0.0152(8) -0.0022(9)
C30 0.0263(9) 0.0217(8) 0.0289(9) -0.0050(7) 0.0039(7) -0.0019(7)
C31 0.0288(9) 0.0312(10) 0.0300(9) -0.0047(8) 0.0033(7) -0.0009(8)

loop_
_atom_type_symbol
_atom_type_description
_atom_type_scat_dispersion_real
_atom_type_scat_dispersion_imag
_atom_type_scat_source
C C 0.0033 0.0016 'International Tables Vol C Tables 4.2.6.8 and 6.1.1.4'
H H 0.0000 0.0000 'International Tables Vol C Tables 4.2.6.8 and 6.1.1.4'
N N 0.0061 0.0033 'International Tables Vol C Tables 4.2.6.8 and 6.1.1.4'
O O 0.0106 0.0060 'International Tables Vol C Tables 4.2.6.8 and 6.1.1.4'
Al Al 0.0645 0.0514 'International Tables Vol C Tables 4.2.6.8 and 6.1.1.4'

loop_
_geom_angle_atom_site_label_1
_geom_angle_atom_site_label_2
_geom_angle_atom_site_label_3
_geom_angle
O2 Al1 O1 115.48(6)
O2 Al1 N2 112.05(6)
O1 Al1 N2 109.03(6)
O2 Al1 N1 109.20(6)
O1 Al1 N1 112.51(6)
N2 Al1 N1 97.11(6)
C30 O2 Al1 133.86(11)
C2 N1 C6 117.53(13)
C2 N1 Al1 122.81(11)
C6 N1 Al1 119.66(10)
C4 N2 C18 119.82(13)
C4 N2 Al1 123.95(10)
C18 N2 Al1 116.19(10)
N1 C2 C3 123.46(14)
N1 C2 C1 119.72(14)
C3 C2 C1 116.82(14)
C2 C3 C4 127.67(15)
N2 C4 C3 122.34(14)
N2 C4 C5 120.40(14)
C3 C4 C5 117.25(14)
C11 C6 C7 121.42(15)
C11 C6 N1 118.66(14)
C7 C6 N1 119.92(14)
C8 C7 C6 117.85(16)
C8 C7 C15 119.21(15)
C6 C7 C15 122.86(14)
C9 C8 C7 121.54(17)
C8 C9 C10 119.68(16)
C9 C10 C11 121.25(16)
C10 C11 C6 118.14(16)
C10 C11 C12 119.37(15)
C6 C11 C12 122.49(15)
C11 C12 C13 111.10(15)
C11 C12 C14 111.19(15)
C13 C12 C14 110.99(15)
C7 C15 C17 108.78(14)
C7 C15 C16 113.08(14)
C17 C15 C16 110.21(14)
C23 C18 C19 121.93(14)
C23 C18 N2 118.46(14)
C19 C18 N2 119.50(14)
C20 C19 C18 117.60(15)
C20 C19 C27 119.63(15)
C18 C19 C27 122.73(14)
C21 C20 C19 121.31(16)
C20 C21 C22 119.99(15)
C21 C22 C23 121.39(16)
C22 C23 C18 117.67(15)
C22 C23 C24 119.65(15)
C18 C23 C24 122.67(14)
C23 C24 C26 112.28(14)
C23 C24 C25 111.27(14)
C26 C24 C25 109.66(15)
C19 C27 C29 112.21(15)
C19 C27 C28 110.85(15)
C29 C27 C28 109.74(15)
O2 C30 C31 113.11(14)

loop_
_geom_bond_atom_site_label_1
_geom_bond_atom_site_label_2
_geom_bond_distance
Al1 O2 1.7023(12)
Al1 O1 1.7631(13)
Al1 N2 1.8885(14)
Al1 N1 1.8885(14)
O2 C30 1.4060(19)
N1 C2 1.337(2)
N1 C6 1.454(2)
N2 C4 1.334(2)
N2 C18 1.4534(19)
C1 C2 1.507(2)
C2 C3 1.398(2)
C3 C4 1.399(2)
C4 C5 1.500(2)
C6 C11 1.403(2)
C6 C7 1.407(2)
C7 C8 1.395(2)
C7 C15 1.519(2)
C8 C9 1.378(3)
C9 C10 1.387(3)
C10 C11 1.393(2)
C11 C12 1.520(2)
C12 C13 1.529(2)
C12 C14 1.531(2)
C15 C17 1.528(2)
C15 C16 1.534(2)
C18 C23 1.402(2)
C18 C19 1.408(2)
C19 C20 1.398(2)
C19 C27 1.517(2)
C20 C21 1.380(2)
C21 C22 1.380(2)
C22 C23 1.398(2)
C23 C24 1.522(2)
C24 C26 1.524(2)
C24 C25 1.532(2)
C27 C29 1.533(2)
C27 C28 1.533(3)
C30 C31 1.515(2)

loop_
_geom_torsion_atom_site_label_1
_geom_torsion_atom_site_label_2
_geom_torsion_atom_site_label_3
_geom_torsion_atom_site_label_4
_geom_torsion
O1 Al1 O2 C30 -13.92(16)
N2 Al1 O2 C30 111.71(14)
N1 Al1 O2 C30 -141.88(14)
O2 Al1 N1 C2 -132.08(12)
O1 Al1 N1 C2 98.32(12)
N2 Al1 N1 C2 -15.72(13)
O2 Al1 N1 C6 47.55(12)
O1 Al1 N1 C6 -82.05(12)
N2 Al1 N1 C6 163.91(11)
O2 Al1 N2 C4 129.51(12)
O1 Al1 N2 C4 -101.39(13)
N1 Al1 N2 C4 15.43(13)
O2 Al1 N2 C18 -48.01(12)
O1 Al1 N2 C18 81.09(11)
N1 Al1 N2 C18 -162.09(11)
C6 N1 C2 C3 -171.94(14)
Al1 N1 C2 C3 7.7(2)
C6 N1 C2 C1 7.6(2)
Al1 N1 C2 C1 -172.79(11)
N1 C2 C3 C4 6.7(3)
C1 C2 C3 C4 -172.87(15)
C18 N2 C4 C3 170.64(14)
Al1 N2 C4 C3 -6.8(2)
C18 N2 C4 C5 -8.0(2)
Al1 N2 C4 C5 174.55(11)
C2 C3 C4 N2 -7.2(3)
C2 C3 C4 C5 171.51(15)
C2 N1 C6 C11 89.76(18)
Al1 N1 C6 C11 -89.88(15)
C2 N1 C6 C7 -90.74(18)
Al1 N1 C6 C7 89.62(16)
C11 C6 C7 C8 -3.7(2)
N1 C6 C7 C8 176.78(14)
C11 C6 C7 C15 172.96(15)
N1 C6 C7 C15 -6.5(2)
C6 C7 C8 C9 1.0(2)
C15 C7 C8 C9 -175.79(16)
C7 C8 C9 C10 1.7(3)
C8 C9 C10 C11 -1.8(3)
C9 C10 C11 C6 -0.9(2)
C9 C10 C11 C12 178.99(16)
C7 C6 C11 C10 3.7(2)
N1 C6 C11 C10 -176.86(14)
C7 C6 C11 C12 -176.19(15)
N1 C6 C11 C12 3.3(2)
C10 C11 C12 C13 -54.9(2)
C6 C11 C12 C13 124.90(17)
C10 C11 C12 C14 69.2(2)
C6 C11 C12 C14 -110.93(18)
C8 C7 C15 C17 67.04(19)
C6 C7 C15 C17 -109.60(17)
C8 C7 C15 C16 -55.7(2)
C6 C7 C15 C16 127.61(17)
C4 N2 C18 C23 -85.55(18)
Al1 N2 C18 C23 92.08(15)
C4 N2 C18 C19 98.31(17)
Al1 N2 C18 C19 -84.06(16)
C23 C18 C19 C20 -3.2(2)
N2 C18 C19 C20 172.85(14)
C23 C18 C19 C27 174.56(15)
N2 C18 C19 C27 -9.4(2)
C18 C19 C20 C21 0.3(2)
C27 C19 C20 C21 -177.50(15)
C19 C20 C21 C22 2.2(3)
C20 C21 C22 C23 -1.9(3)
C21 C22 C23 C18 -0.9(2)
C21 C22 C23 C24 178.07(15)
C19 C18 C23 C22 3.4(2)
N2 C18 C23 C22 -172.59(14)
C19 C18 C23 C24 -175.48(15)
N2 C18 C23 C24 8.5(2)
C22 C23 C24 C26 63.9(2)
C18 C23 C24 C26 -117.21(17)
C22 C23 C24 C25 -59.5(2)
C18 C23 C24 C25 119.44(17)
C20 C19 C27 C29 -55.2(2)
C18 C19 C27 C29 127.16(17)
C20 C19 C27 C28 67.9(2)
C18 C19 C27 C28 -109.76(18)
Al1 O2 C30 C31 -59.3(2)
